data_8100282
loop_
_publ_author_name
'Mahjoub, Ali Reza'
'Morsali, Ali'

_publ_section_title
;
Crystal structure of 2,2'-diphenyl-4,4'-bithiazole, C~18~H~12~N~2~S~2~
;
_journal_issue 1
_journal_name_full 'Zeitschrift f\"ur Kristallographie - New Crystal Structures'
_journal_page_first 121
_journal_page_last 122
_journal_volume 218
_journal_year 2003
_chemical_formula_moiety 'C18 H12 N2 S2'
_chemical_formula_structural 'C18 H12 N2 S2'
_chemical_formula_sum 'C18 H12 N2 S2'
_chemical_formula_weight 320.42
_chemical_melting_point 185
_space_group_IT_number 14
_symmetry_cell_setting monoclinic
_symmetry_space_group_name_Hall '-P 2ybc'
_symmetry_space_group_name_H-M 'P 1 21/c 1'
_cell_angle_alpha 90.00
_cell_angle_beta 90.188(2)
_cell_angle_gamma 90.00
_cell_formula_units_Z 2
_cell_length_a 8.8504(11)
_cell_length_b 4.9724(6)
_cell_length_c 16.247(2)
_cell_measurement_temperature 110(2)
_cell_volume 714.99(15)
_diffrn_ambient_temperature 110(2)
_exptl_crystal_density_diffrn 1.488
_cod_depositor_comments
;
The following automatic conversions were performed:
'_symmetry_cell_setting' value 'Monoclinic' changed to 'monoclinic'
according to '/home/saulius/struct/CIF-dictionaries/cif_core.dic'
dictionary named 'cif_core.dic' version 2.4.1 from 2010-06-29.

Automatic conversion script
Id: cif_fix_enum 1527 2010-12-29 10:47:43Z saulius 
;
_cod_original_sg_symbol_H-M 'P 21/c'
_cod_database_code 8100282

loop_
_symmetry_equiv_pos_as_xyz
'x, y, z'
'-x, y+1/2, -z+1/2'
'-x, -y, -z'
'x, -y-1/2, z-1/2'

loop_
_atom_site_label
_atom_site_type_symbol
_atom_site_fract_x
_atom_site_fract_y
_atom_site_fract_z
_atom_site_U_iso_or_equiv
_atom_site_adp_type
_atom_site_occupancy
_atom_site_symmetry_multiplicity
_atom_site_Wyckoff_symbol
_atom_site_calc_flag
_atom_site_refinement_flags
_atom_site_disorder_assembly
_atom_site_disorder_group
S1 S 0.22183(10) 0.09387(19) 0.96399(5) 0.0293(3) Uani 1 4 e d . . .
N1 N 0.4249(3) 0.2335(6) 1.06863(16) 0.0239(7) Uani 1 4 e d . . .
C1 C 0.3143(4) 0.0651(7) 1.0585(2) 0.0231(7) Uani 1 4 e d . . .
C2 C 0.4409(4) 0.3963(7) 1.0006(2) 0.0237(7) Uani 1 4 e d . . .
C3 C 0.3410(4) 0.3505(8) 0.9382(2) 0.0285(8) Uani 1 4 e d . . .
H3 H 0.344(5) 0.419(9) 0.890(3) 0.048(13) Uiso 1 4 e d . . .
C4 C 0.2632(4) -0.1349(7) 1.1192(2) 0.0232(7) Uani 1 4 e d . . .
C5 C 0.1457(4) -0.3133(7) 1.1014(2) 0.0277(8) Uani 1 4 e d . . .
H5 H 0.099(4) -0.302(8) 1.045(2) 0.032(10) Uiso 1 4 e d . . .
C6 C 0.0965(4) -0.4975(8) 1.1595(2) 0.0302(9) Uani 1 4 e d . . .
H6 H 0.015(4) -0.607(7) 1.1489(19) 0.016(8) Uiso 1 4 e d . . .
C7 C 0.1668(4) -0.5077(8) 1.2363(2) 0.0313(9) Uani 1 4 e d . . .
H7 H 0.138(4) -0.648(8) 1.271(2) 0.030(10) Uiso 1 4 e d . . .
C8 C 0.2841(4) -0.3364(8) 1.2545(2) 0.0291(8) Uani 1 4 e d . . .
H8 H 0.332(4) -0.348(7) 1.309(2) 0.026(9) Uiso 1 4 e d . . .
C9 C 0.3325(4) -0.1469(8) 1.1971(2) 0.0277(8) Uani 1 4 e d . . .
H9 H 0.407(4) -0.030(8) 1.210(2) 0.027(10) Uiso 1 4 e d . . .

loop_
_atom_site_aniso_label
_atom_site_aniso_U_11
_atom_site_aniso_U_22
_atom_site_aniso_U_33
_atom_site_aniso_U_23
_atom_site_aniso_U_13
_atom_site_aniso_U_12
S1 0.0321(5) 0.0286(5) 0.0274(5) 0.0018(4) -0.0023(3) 0.0000(4)
N1 0.0253(15) 0.0201(16) 0.0261(14) -0.0004(12) 0.0007(12) 0.0033(12)
C1 0.0201(17) 0.0233(19) 0.0261(16) -0.0007(14) 0.0024(13) 0.0045(14)
C2 0.0266(17) 0.0193(18) 0.0254(16) -0.0018(14) 0.0035(13) 0.0043(14)
C3 0.032(2) 0.028(2) 0.0255(18) 0.0024(15) 0.0045(15) 0.0052(16)
C4 0.0236(17) 0.0211(19) 0.0250(16) -0.0008(14) 0.0031(13) 0.0060(14)
C5 0.0266(19) 0.027(2) 0.0295(19) -0.0001(15) -0.0005(15) 0.0027(15)
C6 0.025(2) 0.027(2) 0.038(2) -0.0012(16) 0.0036(16) 0.0011(16)
C7 0.037(2) 0.023(2) 0.0341(19) 0.0042(16) 0.0082(16) 0.0028(16)
C8 0.033(2) 0.028(2) 0.0262(18) 0.0010(15) 0.0025(15) 0.0008(16)
C9 0.0279(19) 0.027(2) 0.0284(18) -0.0010(15) 0.0035(15) -0.0008(16)

loop_
_geom_bond_atom_site_label_1
_geom_bond_atom_site_label_2
_geom_bond_distance
_geom_bond_site_symmetry_2
_geom_bond_publ_flag
S1 C3 1.709(4) . ?
S1 C1 1.744(3) . ?
N1 C1 1.298(4) . ?
N1 C2 1.378(4) . ?
C1 C4 1.473(5) . ?
C2 C3 1.362(5) . ?
C2 C2 1.469(7) 3_667 ?
C3 H3 0.86(4) . ?
C4 C5 1.396(5) . ?
C4 C9 1.406(5) . ?
C5 C6 1.386(5) . ?
C5 H5 1.01(4) . ?
C6 C7 1.394(5) . ?
C6 H6 0.92(3) . ?
C7 C8 1.374(5) . ?
C7 H7 0.93(4) . ?
C8 C9 1.394(5) . ?
C8 H8 0.99(4) . ?
C9 H9 0.90(4) . ?
